data_7006958
loop_
_publ_author_name
'Hamazawa, Rika Tanaka'
'Nishioka, Takanori'
'Kinoshita, Isamu'
'Takui, Takeji'
'Santo, Ryoko'
'Ichimura, Akio'

_publ_section_title
;
 Thiacalix[3]pyridine produces a stable mononuclear rhodium(II) complex
 with mutual Jahn-Teller effect.
;
_journal_issue 11
_journal_name_full 'Dalton transactions (Cambridge, England : 2003)'
_journal_page_first 1374
_journal_page_last 1376
_journal_paper_doi 10.1039/b515926a
_journal_year 2006
_chemical_formula_moiety 'C78 H58 B2 N6 S6 Rh '
_chemical_formula_sum 'C78 H58 B2 N6 Rh S6'
_chemical_formula_weight 1396.24
_space_group_IT_number 2
_symmetry_cell_setting triclinic
_symmetry_Int_Tables_number 2
_symmetry_space_group_name_Hall '-P 1'
_symmetry_space_group_name_H-M 'P -1'
_cell_angle_alpha 101.008(4)
_cell_angle_beta 94.527(4)
_cell_angle_gamma 93.488(3)
_cell_formula_units_Z 2
_cell_length_a 11.3931(17)
_cell_length_b 13.966(2)
_cell_length_c 20.879(3)
_cell_measurement_reflns_used 9963
_cell_measurement_temperature 193.1
_cell_measurement_theta_max 27.5
_cell_measurement_theta_min 4.1
_cell_volume 3241.1(8)
_computing_cell_refinement CrystalClear
_computing_data_collection CrystalClear
_computing_data_reduction CrystalStructure
_computing_publication_material 'CrystalStructure 3.7.0'
_computing_structure_refinement CRYSTALS
_computing_structure_solution SIR97
_diffrn_detector_area_resol_mean 7.31
_diffrn_measured_fraction_theta_full 0.942
_diffrn_measured_fraction_theta_max 0.942
_diffrn_measurement_device_type 'Rigaku Mercury'
_diffrn_measurement_method \w
_diffrn_radiation_type 'Mo K\a'
_diffrn_radiation_wavelength 0.71070
_diffrn_reflns_av_R_equivalents 0.047
_diffrn_reflns_limit_h_max 14
_diffrn_reflns_limit_h_min -14
_diffrn_reflns_limit_k_max 17
_diffrn_reflns_limit_k_min -18
_diffrn_reflns_limit_l_max 25
_diffrn_reflns_limit_l_min -26
_diffrn_reflns_number 31991
_diffrn_reflns_theta_full 27.48
_diffrn_reflns_theta_max 27.48
_exptl_absorpt_coefficient_mu 0.508
_exptl_absorpt_correction_T_max 0.950
_exptl_absorpt_correction_T_min 0.881
_exptl_absorpt_correction_type numerical
_exptl_absorpt_process_details
;
Higashi, T. (1999). Program for Absorption Correction.
Rigaku Corporation, Tokyo, Japan.
;
_exptl_crystal_colour black
_exptl_crystal_density_diffrn 1.431
_exptl_crystal_density_method 'not measured'
_exptl_crystal_description prism
_exptl_crystal_F_000 1438.00
_exptl_crystal_size_max 0.35
_exptl_crystal_size_mid 0.20
_exptl_crystal_size_min 0.10
_refine_diff_density_max 1.58
_refine_diff_density_min -0.99
_refine_ls_extinction_method none
_refine_ls_goodness_of_fit_ref 1.076
_refine_ls_hydrogen_treatment refall
_refine_ls_number_parameters 1073
_refine_ls_number_reflns 13986
_refine_ls_R_factor_gt 0.0507
_refine_ls_shift/su_max 0.0000
_refine_ls_structure_factor_coef Fsqd
_refine_ls_weighting_details 'w = 1/[1.0000\s(Fo^2^)]/(4Fo^2^)'
_refine_ls_weighting_scheme calc
_refine_ls_wR_factor_ref 0.0681
_reflns_number_gt 8925
_reflns_number_total 13986
_reflns_threshold_expression F^2^>2.0\s(F^2^)
_cod_data_source_file b515926a.txt
_cod_data_source_block 2b-RhIITpy2BPh4
_cod_original_cell_volume 3241.0(9)
_cod_original_formula_sum 'C78 H58 B2 N6 S6 Rh '
_cod_database_code 7006958

loop_
_symmetry_equiv_pos_site_id
_symmetry_equiv_pos_as_xyz
1 +X,+Y,+Z
2 -X,-Y,-Z

loop_
_atom_site_label
_atom_site_type_symbol
_atom_site_fract_x
_atom_site_fract_y
_atom_site_fract_z
_atom_site_U_iso_or_equiv
_atom_site_adp_type
_atom_site_occupancy
_atom_site_symmetry_multiplicity
_atom_site_calc_flag
_atom_site_refinement_flags
_atom_site_disorder_assembly
_atom_site_disorder_group
Rh(1) Rh 0.5000 0.5000 0.5000 0.01821(10) Uani 1.00 2 d S . .
Rh(2) Rh 0.0000 1.0000 1.0000 0.01533(10) Uani 1.00 2 d S . .
S(1) S 0.53455(9) 0.74687(6) 0.49306(5) 0.0335(2) Uani 1.00 1 d . . .
S(2) S 0.67723(8) 0.46805(6) 0.62583(5) 0.0304(2) Uani 1.00 1 d . . .
S(3) S 0.21324(8) 0.48272(6) 0.54518(5) 0.0327(2) Uani 1.00 1 d . . .
S(4) S 0.01574(9) 0.75996(6) 1.00880(5) 0.0369(3) Uani 1.00 1 d . . .
S(5) S -0.28284(8) 1.00779(6) 0.92899(5) 0.0355(2) Uani 1.00 1 d . . .
S(6) S 0.17826(8) 1.04570(6) 0.88552(5) 0.0278(2) Uani 1.00 1 d . . .
N(1) N 0.3656(2) 0.62496(19) 0.52349(12) 0.0244(8) Uani 1.00 1 d . . .
N(2) N 0.6167(2) 0.60952(19) 0.55928(12) 0.0227(7) Uani 1.00 1 d . . .
N(3) N 0.4433(2) 0.46684(18) 0.58648(12) 0.0213(7) Uani 1.00 1 d . . .
N(4) N 0.1078(2) 0.90150(18) 0.94871(12) 0.0206(7) Uani 1.00 1 d . . .
N(5) N -0.1424(2) 0.8768(2) 0.96795(12) 0.0271(8) Uani 1.00 1 d . . .
N(6) N -0.0550(2) 1.03054(18) 0.90241(13) 0.0264(8) Uani 1.00 1 d . . .
C(1) C 0.2586(2) 0.6049(2) 0.54225(16) 0.0263(9) Uani 1.00 1 d . . .
C(2) C 0.1782(3) 0.6757(2) 0.55569(17) 0.0348(11) Uani 1.00 1 d . . .
C(3) C 0.2089(3) 0.7702(3) 0.55022(19) 0.0424(13) Uani 1.00 1 d . . .
C(4) C 0.3196(3) 0.7926(2) 0.53324(18) 0.0346(12) Uani 1.00 1 d . . .
C(5) C 0.3953(2) 0.7180(2) 0.51999(16) 0.0267(10) Uani 1.00 1 d . . .
C(6) C 0.6306(2) 0.7026(2) 0.54965(16) 0.0283(10) Uani 1.00 1 d . . .
C(7) C 0.7223(3) 0.7680(2) 0.5814(2) 0.0428(13) Uani 1.00 1 d . . .
C(8) C 0.8022(3) 0.7392(3) 0.6257(2) 0.0480(14) Uani 1.00 1 d . . .
C(9) C 0.7831(3) 0.6479(2) 0.64039(19) 0.0348(11) Uani 1.00 1 d . . .
C(10) C 0.6894(2) 0.5854(2) 0.60675(16) 0.0253(9) Uani 1.00 1 d . . .
C(11) C 0.5241(2) 0.4468(2) 0.63195(16) 0.0232(9) Uani 1.00 1 d . . .
C(12) C 0.4957(3) 0.4018(2) 0.68274(18) 0.0309(11) Uani 1.00 1 d . . .
C(13) C 0.3789(3) 0.3803(2) 0.68975(19) 0.0380(12) Uani 1.00 1 d . . .
C(14) C 0.2932(3) 0.4089(2) 0.64858(18) 0.0327(11) Uani 1.00 1 d . . .
C(15) C 0.3293(2) 0.4521(2) 0.59836(17) 0.0245(10) Uani 1.00 1 d . . .
C(16) C 0.1784(2) 0.9294(2) 0.90610(16) 0.0230(9) Uani 1.00 1 d . . .
C(17) C 0.2626(3) 0.8703(2) 0.87708(19) 0.0324(11) Uani 1.00 1 d . . .
C(18) C 0.2716(3) 0.7794(2) 0.8917(2) 0.0400(12) Uani 1.00 1 d . . .
C(19) C 0.1941(3) 0.7467(2) 0.9319(2) 0.0355(11) Uani 1.00 1 d . . .
C(20) C 0.1126(2) 0.8090(2) 0.95856(16) 0.0264(10) Uani 1.00 1 d . . .
C(21) C -0.1227(3) 0.7853(2) 0.97577(17) 0.0311(11) Uani 1.00 1 d . . .
C(22) C -0.2124(4) 0.7095(2) 0.9610(2) 0.0455(14) Uani 1.00 1 d . . .
C(23) C -0.3211(4) 0.7255(3) 0.9361(2) 0.0460(14) Uani 1.00 1 d . . .
C(24) C -0.3403(3) 0.8174(3) 0.92401(19) 0.0385(12) Uani 1.00 1 d . . .
C(25) C -0.2490(2) 0.8898(2) 0.94010(16) 0.0281(10) Uani 1.00 1 d . . .
C(26) C -0.1682(3) 1.0417(2) 0.88309(19) 0.0308(11) Uani 1.00 1 d . . .
C(27) C -0.2018(3) 1.0839(2) 0.8305(2) 0.0378(12) Uani 1.00 1 d . . .
C(28) C -0.1143(3) 1.1159(2) 0.7955(2) 0.0417(13) Uani 1.00 1 d . . .
C(29) C 0.0026(3) 1.0997(2) 0.8121(2) 0.0364(13) Uani 1.00 1 d . . .
C(30) C 0.0275(2) 1.0559(2) 0.86562(18) 0.0282(10) Uani 1.00 1 d . . .
C(31) C 0.2955(2) 1.0110(2) 0.66459(16) 0.0200(9) Uani 1.00 1 d . . .
C(32) C 0.1890(2) 0.9813(2) 0.68742(17) 0.0253(10) Uani 1.00 1 d . . .
C(33) C 0.0808(3) 0.9764(2) 0.65161(19) 0.0284(10) Uani 1.00 1 d . . .
C(34) C 0.0721(3) 1.0024(2) 0.59083(18) 0.0294(10) Uani 1.00 1 d . . .
C(35) C 0.1750(3) 1.0325(2) 0.56701(18) 0.0322(11) Uani 1.00 1 d . . .
C(36) C 0.2833(3) 1.0368(2) 0.60347(17) 0.0259(10) Uani 1.00 1 d . . .
C(37) C 0.5306(2) 1.0652(2) 0.67708(16) 0.0222(9) Uani 1.00 1 d . . .
C(38) C 0.5906(3) 1.1565(2) 0.70222(18) 0.0294(10) Uani 1.00 1 d . . .
C(39) C 0.6848(3) 1.1922(2) 0.6727(2) 0.0400(12) Uani 1.00 1 d . . .
C(40) C 0.7221(3) 1.1402(3) 0.6170(2) 0.0456(14) Uani 1.00 1 d . . .
C(41) C 0.6639(3) 1.0506(3) 0.5899(2) 0.0471(14) Uani 1.00 1 d . . .
C(42) C 0.5703(3) 1.0141(2) 0.61943(19) 0.0384(12) Uani 1.00 1 d . . .
C(43) C 0.4582(2) 0.9062(2) 0.71990(14) 0.0221(9) Uani 1.00 1 d . . .
C(44) C 0.5728(3) 0.8891(2) 0.74032(19) 0.0326(11) Uani 1.00 1 d . . .
C(45) C 0.6073(3) 0.8001(3) 0.7504(2) 0.0413(13) Uani 1.00 1 d . . .
C(46) C 0.5255(4) 0.7209(2) 0.7412(2) 0.0429(13) Uani 1.00 1 d . . .
C(47) C 0.4115(4) 0.7328(2) 0.7206(2) 0.0462(14) Uani 1.00 1 d . . .
C(48) C 0.3791(3) 0.8240(2) 0.71061(18) 0.0336(11) Uani 1.00 1 d . . .
C(49) C 0.4080(2) 1.0870(2) 0.78199(16) 0.0222(9) Uani 1.00 1 d . . .
C(50) C 0.4633(2) 1.0748(2) 0.84093(17) 0.0250(10) Uani 1.00 1 d . . .
C(51) C 0.4619(3) 1.1427(2) 0.89960(17) 0.0317(11) Uani 1.00 1 d . . .
C(52) C 0.4022(3) 1.2262(2) 0.90030(19) 0.0334(11) Uani 1.00 1 d . . .
C(53) C 0.3429(3) 1.2388(2) 0.84285(19) 0.0321(11) Uani 1.00 1 d . . .
C(54) C 0.3455(2) 1.1711(2) 0.78525(18) 0.0272(10) Uani 1.00 1 d . . .
C(55) C 0.0059(2) 0.5985(2) 0.78194(16) 0.0220(9) Uani 1.00 1 d . . .
C(56) C -0.0469(3) 0.6736(2) 0.82060(17) 0.0278(10) Uani 1.00 1 d . . .
C(57) C -0.0434(3) 0.7689(2) 0.81090(18) 0.0290(10) Uani 1.00 1 d . . .
C(58) C 0.0199(3) 0.7948(2) 0.76221(18) 0.0307(11) Uani 1.00 1 d . . .
C(59) C 0.0761(3) 0.7241(2) 0.72405(18) 0.0311(11) Uani 1.00 1 d . . .
C(60) C 0.0694(2) 0.6287(2) 0.73307(18) 0.0282(10) Uani 1.00 1 d . . .
C(61) C -0.1261(2) 0.4537(2) 0.82165(14) 0.0243(9) Uani 1.00 1 d . . .
C(62) C -0.1391(3) 0.3717(2) 0.85117(18) 0.0310(10) Uani 1.00 1 d . . .
C(63) C -0.2458(3) 0.3394(3) 0.8695(2) 0.0386(13) Uani 1.00 1 d . . .
C(64) C -0.3463(3) 0.3866(3) 0.85996(19) 0.0420(12) Uani 1.00 1 d . . .
C(65) C -0.3386(3) 0.4663(3) 0.83079(19) 0.0397(12) Uani 1.00 1 d . . .
C(66) C -0.2305(3) 0.4976(2) 0.81157(18) 0.0309(11) Uani 1.00 1 d . . .
C(67) C 0.0176(2) 0.4046(2) 0.73225(16) 0.0217(9) Uani 1.00 1 d . . .
C(68) C 0.0702(3) 0.3182(2) 0.73399(18) 0.0282(10) Uani 1.00 1 d . . .
C(69) C 0.0749(3) 0.2446(2) 0.67869(18) 0.0302(10) Uani 1.00 1 d . . .
C(70) C 0.0251(3) 0.2557(2) 0.61903(19) 0.0324(11) Uani 1.00 1 d . . .
C(71) C -0.0300(3) 0.3401(2) 0.61498(18) 0.0308(10) Uani 1.00 1 d . . .
C(72) C -0.0328(2) 0.4124(2) 0.67062(18) 0.0271(10) Uani 1.00 1 d . . .
C(73) C 0.1118(2) 0.4908(2) 0.85410(16) 0.0245(9) Uani 1.00 1 d . . .
C(74) C 0.0993(3) 0.4951(2) 0.92083(18) 0.0282(10) Uani 1.00 1 d . . .
C(75) C 0.1956(3) 0.5077(2) 0.9678(2) 0.0350(12) Uani 1.00 1 d . . .
C(76) C 0.3083(3) 0.5157(2) 0.9504(2) 0.0413(13) Uani 1.00 1 d . . .
C(77) C 0.3262(3) 0.5117(2) 0.8855(2) 0.0377(12) Uani 1.00 1 d . . .
C(78) C 0.2287(3) 0.5007(2) 0.8388(2) 0.0294(11) Uani 1.00 1 d . . .
B(1) B 0.4216(3) 1.0165(2) 0.71037(18) 0.0215(10) Uani 1.00 1 d . . .
B(2) B 0.0022(3) 0.4876(2) 0.79796(19) 0.0234(11) Uani 1.00 1 d . . .
H(1) H 0.108(2) 0.656(2) 0.5713(15) 0.034(10) Uiso 1.00 1 d . . .
H(2) H 0.160(2) 0.820(2) 0.5561(16) 0.042(11) Uiso 1.00 1 d . . .
H(3) H 0.353(2) 0.850(2) 0.5277(14) 0.028(9) Uiso 1.00 1 d . . .
H(4) H 0.731(2) 0.831(2) 0.5692(15) 0.035(10) Uiso 1.00 1 d . . .
H(5) H 0.867(3) 0.778(3) 0.642(2) 0.084(16) Uiso 1.00 1 d . . .
H(6) H 0.830(2) 0.627(2) 0.6721(15) 0.030(9) Uiso 1.00 1 d . . .
H(7) H 0.559(2) 0.388(2) 0.7099(15) 0.034(10) Uiso 1.00 1 d . . .
H(8) H 0.354(2) 0.353(2) 0.7229(16) 0.043(11) Uiso 1.00 1 d . . .
H(9) H 0.213(3) 0.402(2) 0.6542(17) 0.054(12) Uiso 1.00 1 d . . .
H(10) H 0.310(2) 0.897(2) 0.8492(15) 0.040(10) Uiso 1.00 1 d . . .
H(11) H 0.331(2) 0.734(2) 0.8755(14) 0.034(9) Uiso 1.00 1 d . . .
H(12) H 0.191(3) 0.681(2) 0.9375(17) 0.054(12) Uiso 1.00 1 d . . .
H(13) H -0.187(2) 0.656(2) 0.9711(13) 0.012(8) Uiso 1.00 1 d . . .
H(14) H -0.381(3) 0.673(2) 0.9254(17) 0.066(13) Uiso 1.00 1 d . . .
H(15) H -0.406(2) 0.831(2) 0.9029(16) 0.040(11) Uiso 1.00 1 d . . .
H(16) H -0.281(2) 1.099(2) 0.8244(15) 0.034(10) Uiso 1.00 1 d . . .
H(17) H -0.132(2) 1.143(2) 0.7609(17) 0.048(12) Uiso 1.00 1 d . . .
H(18) H 0.056(2) 1.113(2) 0.7868(15) 0.029(10) Uiso 1.00 1 d . . .
H(19) H 0.190(2) 0.9651(19) 0.7323(13) 0.018(8) Uiso 1.00 1 d . . .
H(20) H 0.013(2) 0.953(2) 0.6681(14) 0.029(9) Uiso 1.00 1 d . . .
H(21) H 0.001(2) 1.001(2) 0.5632(14) 0.028(9) Uiso 1.00 1 d . . .
H(22) H 0.170(2) 1.046(2) 0.5247(15) 0.030(9) Uiso 1.00 1 d . . .
H(23) H 0.344(2) 1.065(2) 0.5871(16) 0.048(11) Uiso 1.00 1 d . . .
H(24) H 0.565(2) 1.1952(19) 0.7410(13) 0.014(7) Uiso 1.00 1 d . . .
H(25) H 0.728(2) 1.2510(19) 0.6934(12) 0.008(7) Uiso 1.00 1 d . . .
H(26) H 0.787(2) 1.167(2) 0.5927(15) 0.044(10) Uiso 1.00 1 d . . .
H(27) H 0.684(3) 1.009(2) 0.5517(19) 0.068(14) Uiso 1.00 1 d . . .
H(28) H 0.532(2) 0.954(2) 0.6013(16) 0.045(11) Uiso 1.00 1 d . . .
H(29) H 0.623(2) 0.934(2) 0.7423(13) 0.014(8) Uiso 1.00 1 d . . .
H(30) H 0.681(2) 0.790(2) 0.7621(16) 0.044(11) Uiso 1.00 1 d . . .
H(31) H 0.548(2) 0.660(2) 0.7447(16) 0.044(11) Uiso 1.00 1 d . . .
H(32) H 0.352(3) 0.681(2) 0.7128(19) 0.082(15) Uiso 1.00 1 d . . .
H(33) H 0.297(2) 0.831(2) 0.6975(14) 0.025(9) Uiso 1.00 1 d . . .
H(34) H 0.502(2) 1.0204(18) 0.8433(12) 0.007(7) Uiso 1.00 1 d . . .
H(35) H 0.499(2) 1.131(2) 0.9444(16) 0.045(10) Uiso 1.00 1 d . . .
H(36) H 0.401(2) 1.270(2) 0.9377(15) 0.034(10) Uiso 1.00 1 d . . .
H(37) H 0.304(2) 1.2967(19) 0.8440(12) 0.013(7) Uiso 1.00 1 d . . .
H(38) H 0.305(2) 1.1846(19) 0.7476(13) 0.016(8) Uiso 1.00 1 d . . .
H(39) H -0.088(2) 0.659(2) 0.8506(13) 0.017(8) Uiso 1.00 1 d . . .
H(40) H -0.082(2) 0.819(2) 0.8366(15) 0.037(10) Uiso 1.00 1 d . . .
H(41) H 0.025(2) 0.864(2) 0.7568(14) 0.031(9) Uiso 1.00 1 d . . .
H(42) H 0.124(2) 0.7419(19) 0.6930(13) 0.015(8) Uiso 1.00 1 d . . .
H(43) H 0.107(2) 0.577(2) 0.7066(15) 0.035(9) Uiso 1.00 1 d . . .
H(44) H -0.065(2) 0.335(2) 0.8583(14) 0.032(9) Uiso 1.00 1 d . . .
H(45) H -0.244(2) 0.289(2) 0.8888(16) 0.044(12) Uiso 1.00 1 d . . .
H(46) H -0.417(2) 0.361(2) 0.8739(15) 0.042(10) Uiso 1.00 1 d . . .
H(47) H -0.410(2) 0.500(2) 0.8210(16) 0.047(11) Uiso 1.00 1 d . . .
H(48) H -0.230(2) 0.549(2) 0.7917(16) 0.041(11) Uiso 1.00 1 d . . .
H(49) H 0.104(2) 0.3088(18) 0.7713(12) 0.006(7) Uiso 1.00 1 d . . .
H(50) H 0.117(2) 0.186(2) 0.6854(13) 0.018(8) Uiso 1.00 1 d . . .
H(51) H 0.026(2) 0.210(2) 0.5795(14) 0.026(9) Uiso 1.00 1 d . . .
H(52) H -0.067(2) 0.350(2) 0.5747(15) 0.033(9) Uiso 1.00 1 d . . .
H(53) H -0.082(2) 0.467(2) 0.6617(15) 0.040(10) Uiso 1.00 1 d . . .
H(54) H 0.021(2) 0.4933(18) 0.9373(12) 0.011(7) Uiso 1.00 1 d . . .
H(55) H 0.177(3) 0.510(2) 1.0111(18) 0.059(13) Uiso 1.00 1 d . . .
H(56) H 0.374(2) 0.523(2) 0.9839(14) 0.022(8) Uiso 1.00 1 d . . .
H(57) H 0.407(2) 0.522(2) 0.8673(16) 0.048(11) Uiso 1.00 1 d . . .
H(58) H 0.248(2) 0.507(2) 0.7933(16) 0.045(11) Uiso 1.00 1 d . . .

loop_
_atom_site_aniso_label
_atom_site_aniso_U_11
_atom_site_aniso_U_22
_atom_site_aniso_U_33
_atom_site_aniso_U_12
_atom_site_aniso_U_13
_atom_site_aniso_U_23
Rh(1) 0.0177(2) 0.0193(2) 0.0183(2) 0.00286(17) 0.00200(17) 0.00485(18)
Rh(2) 0.0172(2) 0.0138(2) 0.0156(2) 0.00155(16) 0.00042(16) 0.00464(17)
S(1) 0.0434(6) 0.0234(5) 0.0348(5) 0.0009(4) 0.0013(4) 0.0102(4)
S(2) 0.0248(5) 0.0360(5) 0.0321(5) 0.0053(4) -0.0038(4) 0.0127(4)
S(3) 0.0218(4) 0.0400(5) 0.0387(5) 0.0046(4) 0.0046(4) 0.0124(4)
S(4) 0.0530(6) 0.0290(5) 0.0358(6) 0.0150(4) 0.0110(5) 0.0174(4)
S(5) 0.0220(5) 0.0374(5) 0.0470(6) 0.0052(4) -0.0062(4) 0.0106(4)
S(6) 0.0261(5) 0.0269(5) 0.0323(5) 0.0027(4) 0.0066(4) 0.0086(4)
N(1) 0.0253(16) 0.0247(16) 0.0239(16) 0.0080(12) 0.0025(12) 0.0049(13)
N(2) 0.0216(15) 0.0238(15) 0.0234(16) 0.0051(12) 0.0059(12) 0.0037(12)
N(3) 0.0254(15) 0.0208(15) 0.0196(15) 0.0043(12) 0.0049(12) 0.0066(12)
N(4) 0.0247(15) 0.0175(14) 0.0206(15) 0.0061(11) 0.0003(12) 0.0053(12)
N(5) 0.0355(18) 0.0284(17) 0.0195(16) 0.0101(13) 0.0044(13) 0.0072(13)
N(6) 0.0232(16) 0.0191(15) 0.0374(18) -0.0000(12) -0.0033(13) 0.0097(13)
C(1) 0.0261(19) 0.034(2) 0.0197(19) 0.0129(16) -0.0021(15) 0.0069(15)
C(2) 0.037(2) 0.046(2) 0.021(2) 0.017(2) 0.0054(18) 0.0007(18)
C(3) 0.048(2) 0.045(2) 0.032(2) 0.027(2) 0.001(2) -0.002(2)
C(4) 0.053(2) 0.023(2) 0.028(2) 0.017(2) -0.0053(19) 0.0069(17)
C(5) 0.035(2) 0.0246(19) 0.0204(19) 0.0045(16) -0.0000(15) 0.0045(15)
C(6) 0.029(2) 0.029(2) 0.024(2) 0.0002(16) -0.0024(16) 0.0017(16)
C(7) 0.045(2) 0.035(2) 0.048(2) -0.008(2) -0.007(2) 0.014(2)
C(8) 0.044(2) 0.042(2) 0.050(2) -0.012(2) -0.013(2) 0.001(2)
C(9) 0.031(2) 0.038(2) 0.032(2) 0.0003(18) -0.0088(18) 0.0044(19)
C(10) 0.0221(18) 0.033(2) 0.0206(19) 0.0041(15) 0.0044(15) 0.0037(16)
C(11) 0.0275(19) 0.0205(18) 0.0201(19) 0.0029(15) -0.0004(15) 0.0010(15)
C(12) 0.038(2) 0.035(2) 0.022(2) 0.0043(19) -0.0003(18) 0.0092(17)
C(13) 0.048(2) 0.041(2) 0.029(2) -0.001(2) 0.010(2) 0.0165(19)
C(14) 0.032(2) 0.039(2) 0.033(2) -0.0010(18) 0.0144(18) 0.0178(18)
C(15) 0.0194(18) 0.0212(19) 0.033(2) 0.0033(15) 0.0015(16) 0.0056(16)
C(16) 0.0245(18) 0.0204(17) 0.0242(19) 0.0064(14) 0.0018(15) 0.0031(14)
C(17) 0.0210(19) 0.030(2) 0.045(2) -0.0001(16) 0.0067(17) 0.0021(18)
C(18) 0.027(2) 0.031(2) 0.062(3) 0.0103(18) 0.008(2) 0.004(2)
C(19) 0.039(2) 0.023(2) 0.045(2) 0.0107(18) -0.0011(19) 0.0066(19)
C(20) 0.029(2) 0.025(2) 0.026(2) 0.0067(16) 0.0001(15) 0.0046(16)
C(21) 0.043(2) 0.031(2) 0.025(2) 0.0086(18) 0.0138(17) 0.0127(17)
C(22) 0.061(3) 0.032(2) 0.053(2) 0.011(2) 0.032(2) 0.019(2)
C(23) 0.050(2) 0.039(2) 0.052(2) -0.008(2) 0.019(2) 0.012(2)
C(24) 0.036(2) 0.051(2) 0.028(2) -0.004(2) 0.0038(19) 0.007(2)
C(25) 0.034(2) 0.034(2) 0.0168(19) 0.0068(17) 0.0035(16) 0.0048(15)
C(26) 0.028(2) 0.0168(19) 0.045(2) 0.0022(15) -0.0087(18) 0.0059(17)
C(27) 0.036(2) 0.029(2) 0.046(2) 0.0087(19) -0.010(2) 0.0066(19)
C(28) 0.053(2) 0.034(2) 0.039(2) 0.007(2) -0.009(2) 0.014(2)
C(29) 0.041(2) 0.031(2) 0.038(2) 0.0066(19) 0.008(2) 0.005(2)
C(30) 0.031(2) 0.0180(18) 0.035(2) 0.0041(15) 0.0022(17) 0.0042(16)
C(31) 0.0271(19) 0.0155(17) 0.0148(18) 0.0024(14) -0.0021(14) -0.0018(14)
C(32) 0.025(2) 0.028(2) 0.023(2) 0.0039(15) 0.0010(16) 0.0050(16)
C(33) 0.026(2) 0.0219(19) 0.036(2) 0.0000(16) -0.0005(17) 0.0034(16)
C(34) 0.030(2) 0.026(2) 0.030(2) 0.0095(16) -0.0079(17) 0.0013(16)
C(35) 0.042(2) 0.035(2) 0.020(2) 0.0113(18) -0.0039(18) 0.0055(17)
C(36) 0.031(2) 0.0237(19) 0.024(2) 0.0057(16) 0.0037(17) 0.0054(15)
C(37) 0.0206(18) 0.0240(18) 0.0231(19) -0.0001(15) 0.0037(14) 0.0077(15)
C(38) 0.031(2) 0.034(2) 0.025(2) 0.0024(17) 0.0034(17) 0.0085(17)
C(39) 0.032(2) 0.038(2) 0.051(2) -0.015(2) -0.010(2) 0.023(2)
C(40) 0.032(2) 0.061(3) 0.053(3) -0.000(2) 0.013(2) 0.030(2)
C(41) 0.045(2) 0.067(3) 0.033(2) 0.009(2) 0.021(2) 0.011(2)
C(42) 0.035(2) 0.042(2) 0.037(2) -0.003(2) 0.0091(19) 0.003(2)
C(43) 0.0232(19) 0.0273(19) 0.0158(18) 0.0065(15) 0.0042(14) 0.0016(15)
C(44) 0.022(2) 0.028(2) 0.045(2) -0.0006(18) -0.0023(17) 0.0024(18)
C(45) 0.033(2) 0.050(2) 0.041(2) 0.019(2) -0.005(2) 0.009(2)
C(46) 0.062(3) 0.028(2) 0.042(2) 0.020(2) 0.004(2) 0.009(2)
C(47) 0.048(2) 0.027(2) 0.065(3) 0.004(2) 0.003(2) 0.014(2)
C(48) 0.029(2) 0.033(2) 0.040(2) 0.0045(18) -0.0023(18) 0.0092(18)
C(49) 0.0209(18) 0.0222(18) 0.0226(19) -0.0041(14) 0.0045(14) 0.0027(14)
C(50) 0.0192(18) 0.031(2) 0.024(2) 0.0069(16) -0.0013(15) 0.0050(16)
C(51) 0.028(2) 0.046(2) 0.017(2) -0.0024(18) -0.0018(16) -0.0010(17)
C(52) 0.038(2) 0.033(2) 0.026(2) -0.0034(18) 0.0085(18) -0.0033(18)
C(53) 0.037(2) 0.022(2) 0.038(2) 0.0045(17) 0.0108(18) 0.0036(18)
C(54) 0.027(2) 0.029(2) 0.024(2) -0.0012(16) -0.0008(16) 0.0053(17)
C(55) 0.0169(18) 0.0258(19) 0.0213(19) -0.0004(14) 0.0020(14) -0.0002(15)
C(56) 0.030(2) 0.034(2) 0.021(2) 0.0099(17) 0.0041(16) 0.0056(17)
C(57) 0.034(2) 0.0208(19) 0.030(2) 0.0073(16) 0.0014(17) -0.0008(16)
C(58) 0.033(2) 0.027(2) 0.030(2) -0.0038(18) -0.0058(17) 0.0062(18)
C(59) 0.033(2) 0.036(2) 0.025(2) -0.0078(17) 0.0097(17) 0.0065(17)
C(60) 0.027(2) 0.025(2) 0.030(2) -0.0025(16) 0.0080(16) -0.0019(17)
C(61) 0.0239(19) 0.030(2) 0.0170(18) -0.0001(15) 0.0024(14) -0.0004(15)
C(62) 0.029(2) 0.024(2) 0.038(2) -0.0030(17) 0.0111(17) -0.0010(17)
C(63) 0.045(2) 0.033(2) 0.037(2) -0.011(2) 0.013(2) 0.006(2)
C(64) 0.030(2) 0.053(2) 0.036(2) -0.017(2) 0.0135(19) -0.007(2)
C(65) 0.023(2) 0.054(2) 0.037(2) -0.004(2) 0.0036(18) -0.002(2)
C(66) 0.025(2) 0.041(2) 0.025(2) -0.0045(18) 0.0024(16) 0.0055(18)
C(67) 0.0158(17) 0.0201(18) 0.030(2) 0.0009(14) 0.0044(14) 0.0056(15)
C(68) 0.032(2) 0.028(2) 0.026(2) 0.0010(16) 0.0017(17) 0.0077(17)
C(69) 0.037(2) 0.0220(19) 0.032(2) 0.0072(17) 0.0058(17) 0.0049(17)
C(70) 0.038(2) 0.025(2) 0.029(2) -0.0013(17) 0.0035(18) -0.0061(17)
C(71) 0.034(2) 0.036(2) 0.019(2) 0.0027(17) -0.0050(17) -0.0018(17)
C(72) 0.0200(19) 0.026(2) 0.033(2) 0.0028(16) -0.0033(16) 0.0026(17)
C(73) 0.0263(19) 0.0181(17) 0.029(2) 0.0039(14) 0.0027(16) 0.0046(15)
C(74) 0.030(2) 0.0230(19) 0.032(2) 0.0001(16) 0.0016(17) 0.0073(16)
C(75) 0.048(2) 0.028(2) 0.030(2) 0.0022(18) -0.003(2) 0.0112(18)
C(76) 0.043(2) 0.028(2) 0.049(2) 0.0130(19) -0.018(2) 0.003(2)
C(77) 0.024(2) 0.031(2) 0.053(2) 0.0040(17) 0.001(2) -0.001(2)
C(78) 0.026(2) 0.027(2) 0.035(2) 0.0066(16) 0.0072(18) 0.0019(18)
B(1) 0.025(2) 0.021(2) 0.018(2) 0.0015(17) 0.0015(16) 0.0019(16)
B(2) 0.025(2) 0.024(2) 0.022(2) 0.0044(17) 0.0098(17) 0.0033(17)

loop_
_atom_type_symbol
_atom_type_description
_atom_type_scat_dispersion_real
_atom_type_scat_dispersion_imag
_atom_type_scat_source
C C 0.003 0.002
;
International Tables for Crystallography
(1992, Vol. C, Tables 4.2.6.8 and 6.1.1.4)
;
H H 0.000 0.000
;
International Tables for Crystallography
(1992, Vol. C, Table 6.1.1.4)
;
B B 0.001 0.001
;
International Tables for Crystallography
(1992, Vol. C, Tables 4.2.6.8 and 6.1.1.4)
;
N N 0.006 0.003
;
International Tables for Crystallography
(1992, Vol. C, Tables 4.2.6.8 and 6.1.1.4)
;
Rh Rh -1.118 0.919
;
International Tables for Crystallography
(1992, Vol. C, Tables 4.2.6.8 and 6.1.1.4)
;
S S 0.125 0.123
;
International Tables for Crystallography
(1992, Vol. C, Tables 4.2.6.8 and 6.1.1.4)
;

loop_
_geom_angle_atom_site_label_1
_geom_angle_atom_site_label_2
_geom_angle_atom_site_label_3
_geom_angle
_geom_angle_publ_flag
_geom_angle_site_symmetry_1
_geom_angle_site_symmetry_2
_geom_angle_site_symmetry_3
N(1) Rh(1) N(1) 180.00(12) ? . . 66602
N(1) Rh(1) N(2) 81.03(9) ? . . .
N(1) Rh(1) N(2) 98.97(9) ? . . 66602
N(1) Rh(1) N(3) 81.08(10) ? . . .
N(1) Rh(1) N(3) 98.92(10) ? . . 66602
N(1) Rh(1) N(2) 98.97(9) ? 66602 . .
N(1) Rh(1) N(2) 81.03(9) ? 66602 . 66602
N(1) Rh(1) N(3) 98.92(10) ? 66602 . .
N(1) Rh(1) N(3) 81.08(10) ? 66602 . 66602
N(2) Rh(1) N(2) 0(440) ? . . 66602
N(2) Rh(1) N(3) 87.10(10) ? . . .
N(2) Rh(1) N(3) 92.90(10) ? . . 66602
N(2) Rh(1) N(3) 92.90(10) ? 66602 . .
N(2) Rh(1) N(3) 87.10(10) ? 66602 . 66602
N(3) Rh(1) N(3) 180.00(13) ? . . 66602
N(4) Rh(2) N(4) 180.00(14) ? . . 57702
N(4) Rh(2) N(5) 84.13(9) ? . . .
N(4) Rh(2) N(5) 95.87(9) ? . . 57702
N(4) Rh(2) N(6) 84.59(10) ? . . .
N(4) Rh(2) N(6) 95.41(10) ? . . 57702
N(4) Rh(2) N(5) 95.87(9) ? 57702 . .
N(4) Rh(2) N(5) 84.13(9) ? 57702 . 57702
N(4) Rh(2) N(6) 95.41(10) ? 57702 . .
N(4) Rh(2) N(6) 84.59(10) ? 57702 . 57702
N(5) Rh(2) N(5) 180.00(14) ? . . 57702
N(5) Rh(2) N(6) 81.78(9) ? . . .
N(5) Rh(2) N(6) 98.22(9) ? . . 57702
N(5) Rh(2) N(6) 98.22(9) ? 57702 . .
N(5) Rh(2) N(6) 81.78(9) ? 57702 . 57702
N(6) Rh(2) N(6) 0(440) ? . . 57702
C(5) S(1) C(6) 101.02(17) ? . . .
C(10) S(2) C(11) 103.39(16) ? . . .
C(1) S(3) C(15) 101.80(15) ? . . .
C(20) S(4) C(21) 101.89(17) ? . . .
C(25) S(5) C(26) 102.83(16) ? . . .
C(16) S(6) C(30) 102.43(15) ? . . .
Rh(1) N(1) C(1) 121.2(2) ? . . .
Rh(1) N(1) C(5) 121.5(2) ? . . .
C(1) N(1) C(5) 117.2(2) ? . . .
Rh(1) N(2) C(6) 123.9(2) ? . . .
Rh(1) N(2) C(10) 119.0(2) ? . . .
C(6) N(2) C(10) 116.9(2) ? . . .
Rh(1) N(3) C(11) 118.9(2) ? . . .
Rh(1) N(3) C(15) 125.2(2) ? . . .
C(11) N(3) C(15) 115.4(2) ? . . .
Rh(2) N(4) C(16) 120.9(2) ? . . .
Rh(2) N(4) C(20) 122.0(2) ? . . .
C(16) N(4) C(20) 117.1(2) ? . . .
Rh(2) N(5) C(21) 120.5(2) ? . . .
Rh(2) N(5) C(25) 122.5(2) ? . . .
C(21) N(5) C(25) 116.9(2) ? . . .
Rh(2) N(6) C(26) 122.5(2) ? . . .
Rh(2) N(6) C(30) 119.0(2) ? . . .
C(26) N(6) C(30) 117.4(3) ? . . .
S(3) C(1) N(1) 119.1(2) ? . . .
S(3) C(1) C(2) 118.3(2) ? . . .
N(1) C(1) C(2) 122.6(3) ? . . .
C(1) C(2) C(3) 119.4(3) ? . . .
C(2) C(3) C(4) 118.7(4) ? . . .
C(3) C(4) C(5) 118.9(3) ? . . .
S(1) C(5) N(1) 118.6(2) ? . . .
S(1) C(5) C(4) 118.2(2) ? . . .
N(1) C(5) C(4) 123.2(3) ? . . .
S(1) C(6) N(2) 121.8(2) ? . . .
S(1) C(6) C(7) 115.7(2) ? . . .
N(2) C(6) C(7) 122.5(3) ? . . .
C(6) C(7) C(8) 119.5(3) ? . . .
C(7) C(8) C(9) 118.6(3) ? . . .
C(8) C(9) C(10) 119.0(3) ? . . .
S(2) C(10) N(2) 121.3(2) ? . . .
S(2) C(10) C(9) 115.6(2) ? . . .
N(2) C(10) C(9) 122.9(3) ? . . .
S(2) C(11) N(3) 121.0(2) ? . . .
S(2) C(11) C(12) 115.1(2) ? . . .
N(3) C(11) C(12) 123.6(3) ? . . .
C(11) C(12) C(13) 118.8(3) ? . . .
C(12) C(13) C(14) 119.4(3) ? . . .
C(13) C(14) C(15) 118.0(3) ? . . .
S(3) C(15) N(3) 120.4(2) ? . . .
S(3) C(15) C(14) 115.4(2) ? . . .
N(3) C(15) C(14) 124.2(3) ? . . .
S(6) C(16) N(4) 122.6(2) ? . . .
S(6) C(16) C(17) 114.5(2) ? . . .
N(4) C(16) C(17) 122.8(3) ? . . .
C(16) C(17) C(18) 118.8(3) ? . . .
C(17) C(18) C(19) 119.3(3) ? . . .
C(18) C(19) C(20) 118.7(3) ? . . .
S(4) C(20) N(4) 121.6(2) ? . . .
S(4) C(20) C(19) 115.4(2) ? . . .
N(4) C(20) C(19) 123.0(3) ? . . .
S(4) C(21) N(5) 120.3(2) ? . . .
S(4) C(21) C(22) 118.1(3) ? . . .
N(5) C(21) C(22) 121.5(3) ? . . .
C(21) C(22) C(23) 120.4(4) ? . . .
C(22) C(23) C(24) 118.6(3) ? . . .
C(23) C(24) C(25) 118.6(3) ? . . .
S(5) C(25) N(5) 119.8(2) ? . . .
S(5) C(25) C(24) 116.2(2) ? . . .
N(5) C(25) C(24) 123.8(3) ? . . .
S(5) C(26) N(6) 119.9(2) ? . . .
S(5) C(26) C(27) 116.4(2) ? . . .
N(6) C(26) C(27) 123.6(3) ? . . .
C(26) C(27) C(28) 118.1(3) ? . . .
C(27) C(28) C(29) 119.2(4) ? . . .
C(28) C(29) C(30) 118.4(4) ? . . .
S(6) C(30) N(6) 122.0(2) ? . . .
S(6) C(30) C(29) 114.8(2) ? . . .
N(6) C(30) C(29) 123.0(3) ? . . .
C(32) C(31) C(36) 114.7(2) ? . . .
C(32) C(31) B(1) 120.3(3) ? . . .
C(36) C(31) B(1) 124.9(3) ? . . .
C(31) C(32) C(33) 122.8(3) ? . . .
C(32) C(33) C(34) 120.8(3) ? . . .
C(33) C(34) C(35) 117.9(3) ? . . .
C(34) C(35) C(36) 120.7(3) ? . . .
C(31) C(36) C(35) 123.0(3) ? . . .
C(38) C(37) C(42) 115.0(3) ? . . .
C(38) C(37) B(1) 124.9(2) ? . . .
C(42) C(37) B(1) 120.0(2) ? . . .
C(37) C(38) C(39) 122.1(3) ? . . .
C(38) C(39) C(40) 121.5(3) ? . . .
C(39) C(40) C(41) 118.3(4) ? . . .
C(40) C(41) C(42) 120.5(3) ? . . .
C(37) C(42) C(41) 122.6(3) ? . . .
C(44) C(43) C(48) 113.6(3) ? . . .
C(44) C(43) B(1) 122.0(2) ? . . .
C(48) C(43) B(1) 124.4(3) ? . . .
C(43) C(44) C(45) 124.4(3) ? . . .
C(44) C(45) C(46) 119.9(3) ? . . .
C(45) C(46) C(47) 118.5(4) ? . . .
C(46) C(47) C(48) 120.3(3) ? . . .
C(43) C(48) C(47) 123.3(3) ? . . .
C(50) C(49) C(54) 115.2(2) ? . . .
C(50) C(49) B(1) 124.5(2) ? . . .
C(54) C(49) B(1) 120.0(3) ? . . .
C(49) C(50) C(51) 123.1(3) ? . . .
C(50) C(51) C(52) 119.9(3) ? . . .
C(51) C(52) C(53) 118.3(3) ? . . .
C(52) C(53) C(54) 121.0(3) ? . . .
C(49) C(54) C(53) 122.4(3) ? . . .
C(56) C(55) C(60) 114.1(3) ? . . .
C(56) C(55) B(2) 121.4(3) ? . . .
C(60) C(55) B(2) 124.3(2) ? . . .
C(55) C(56) C(57) 124.0(3) ? . . .
C(56) C(57) C(58) 119.6(3) ? . . .
C(57) C(58) C(59) 118.5(3) ? . . .
C(58) C(59) C(60) 121.3(3) ? . . .
C(55) C(60) C(59) 122.4(3) ? . . .
C(62) C(61) C(66) 114.0(3) ? . . .
C(62) C(61) B(2) 121.1(3) ? . . .
C(66) C(61) B(2) 124.8(3) ? . . .
C(61) C(62) C(63) 122.6(3) ? . . .
C(62) C(63) C(64) 121.3(4) ? . . .
C(63) C(64) C(65) 118.4(3) ? . . .
C(64) C(65) C(66) 119.8(3) ? . . .
C(61) C(66) C(65) 123.8(3) ? . . .
C(68) C(67) C(72) 114.6(2) ? . . .
C(68) C(67) B(2) 123.7(3) ? . . .
C(72) C(67) B(2) 121.4(2) ? . . .
C(67) C(68) C(69) 123.5(3) ? . . .
C(68) C(69) C(70) 119.9(3) ? . . .
C(69) C(70) C(71) 118.8(3) ? . . .
C(70) C(71) C(72) 120.2(3) ? . . .
C(67) C(72) C(71) 123.1(3) ? . . .
C(74) C(73) C(78) 114.5(3) ? . . .
C(74) C(73) B(2) 124.6(3) ? . . .
C(78) C(73) B(2) 120.5(3) ? . . .
C(73) C(74) C(75) 122.6(3) ? . . .
C(74) C(75) C(76) 120.8(3) ? . . .
C(75) C(76) C(77) 119.3(3) ? . . .
C(76) C(77) C(78) 119.5(3) ? . . .
C(73) C(78) C(77) 123.3(3) ? . . .
C(31) B(1) C(37) 111.1(2) ? . . .
C(31) B(1) C(43) 111.9(2) ? . . .
C(31) B(1) C(49) 107.9(2) ? . . .
C(37) B(1) C(43) 107.0(2) ? . . .
C(37) B(1) C(49) 108.2(2) ? . . .
C(43) B(1) C(49) 110.6(2) ? . . .
C(55) B(2) C(61) 112.5(2) ? . . .
C(55) B(2) C(67) 111.7(2) ? . . .
C(55) B(2) C(73) 105.1(2) ? . . .
C(61) B(2) C(67) 104.2(2) ? . . .
C(61) B(2) C(73) 112.6(2) ? . . .
C(67) B(2) C(73) 111.0(2) ? . . .
C(1) C(2) H(1) 117(2) ? . . .
C(3) C(2) H(1) 124(2) ? . . .
C(2) C(3) H(2) 125(2) ? . . .
C(4) C(3) H(2) 117(2) ? . . .
C(3) C(4) H(3) 129.5(19) ? . . .
C(5) C(4) H(3) 111.6(19) ? . . .
C(6) C(7) H(4) 117.9(17) ? . . .
C(8) C(7) H(4) 122.4(17) ? . . .
C(7) C(8) H(5) 120(2) ? . . .
C(9) C(8) H(5) 122(2) ? . . .
C(8) C(9) H(6) 122.1(18) ? . . .
C(10) C(9) H(6) 118.8(18) ? . . .
C(11) C(12) H(7) 117(2) ? . . .
C(13) C(12) H(7) 125(2) ? . . .
C(12) C(13) H(8) 123(2) ? . . .
C(14) C(13) H(8) 117(2) ? . . .
C(13) C(14) H(9) 123(2) ? . . .
C(15) C(14) H(9) 119(2) ? . . .
C(16) C(17) H(10) 116.9(19) ? . . .
C(18) C(17) H(10) 124.4(19) ? . . .
C(17) C(18) H(11) 124.4(19) ? . . .
C(19) C(18) H(11) 116(2) ? . . .
C(18) C(19) H(12) 121(2) ? . . .
C(20) C(19) H(12) 120(2) ? . . .
C(21) C(22) H(13) 110.5(17) ? . . .
C(23) C(22) H(13) 129.0(17) ? . . .
C(22) C(23) H(14) 120(2) ? . . .
C(24) C(23) H(14) 122(2) ? . . .
C(23) C(24) H(15) 124(2) ? . . .
C(25) C(24) H(15) 118(2) ? . . .
C(26) C(27) H(16) 119(2) ? . . .
C(28) C(27) H(16) 123(2) ? . . .
C(27) C(28) H(17) 121(2) ? . . .
C(29) C(28) H(17) 119(2) ? . . .
C(28) C(29) H(18) 119(2) ? . . .
C(30) C(29) H(18) 122(2) ? . . .
C(31) C(32) H(19) 119.5(15) ? . . .
C(33) C(32) H(19) 117.6(15) ? . . .
C(32) C(33) H(20) 119.2(19) ? . . .
C(34) C(33) H(20) 119.9(18) ? . . .
C(33) C(34) H(21) 125.8(19) ? . . .
C(35) C(34) H(21) 116(2) ? . . .
C(34) C(35) H(22) 118.0(18) ? . . .
C(36) C(35) H(22) 121.2(18) ? . . .
C(31) C(36) H(23) 121(2) ? . . .
C(35) C(36) H(23) 115(2) ? . . .
C(37) C(38) H(24) 118.3(16) ? . . .
C(39) C(38) H(24) 119.6(16) ? . . .
C(38) C(39) H(25) 119.6(16) ? . . .
C(40) C(39) H(25) 118.8(16) ? . . .
C(39) C(40) H(26) 123.0(17) ? . . .
C(41) C(40) H(26) 118.5(16) ? . . .
C(40) C(41) H(27) 124(2) ? . . .
C(42) C(41) H(27) 115(2) ? . . .
C(37) C(42) H(28) 117(2) ? . . .
C(41) C(42) H(28) 120(2) ? . . .
C(43) C(44) H(29) 116(2) ? . . .
C(45) C(44) H(29) 119(2) ? . . .
C(44) C(45) H(30) 123(2) ? . . .
C(46) C(45) H(30) 117(2) ? . . .
C(45) C(46) H(31) 121(2) ? . . .
C(47) C(46) H(31) 120.2(19) ? . . .
C(46) C(47) H(32) 122(2) ? . . .
C(48) C(47) H(32) 118(2) ? . . .
C(43) C(48) H(33) 118.3(17) ? . . .
C(47) C(48) H(33) 118.4(17) ? . . .
C(49) C(50) H(34) 120.5(15) ? . . .
C(51) C(50) H(34) 116.4(15) ? . . .
C(50) C(51) H(35) 122.7(17) ? . . .
C(52) C(51) H(35) 117.2(17) ? . . .
C(51) C(52) H(36) 121(2) ? . . .
C(53) C(52) H(36) 121(2) ? . . .
C(52) C(53) H(37) 117.3(15) ? . . .
C(54) C(53) H(37) 121.6(16) ? . . .
C(49) C(54) H(38) 120.5(16) ? . . .
C(53) C(54) H(38) 117.0(16) ? . . .
C(55) C(56) H(39) 117.6(19) ? . . .
C(57) C(56) H(39) 118.2(19) ? . . .
C(56) C(57) H(40) 123(2) ? . . .
C(58) C(57) H(40) 117(2) ? . . .
C(57) C(58) H(41) 119.2(17) ? . . .
C(59) C(58) H(41) 122.2(17) ? . . .
C(58) C(59) H(42) 119.1(16) ? . . .
C(60) C(59) H(42) 119.5(16) ? . . .
C(55) C(60) H(43) 114(2) ? . . .
C(59) C(60) H(43) 123(2) ? . . .
C(61) C(62) H(44) 117.2(17) ? . . .
C(63) C(62) H(44) 120.2(18) ? . . .
C(62) C(63) H(45) 115(2) ? . . .
C(64) C(63) H(45) 123(2) ? . . .
C(63) C(64) H(46) 117(2) ? . . .
C(65) C(64) H(46) 124(2) ? . . .
C(64) C(65) H(47) 121(2) ? . . .
C(66) C(65) H(47) 120(2) ? . . .
C(61) C(66) H(48) 120(2) ? . . .
C(65) C(66) H(48) 116(2) ? . . .
C(67) C(68) H(49) 119.3(16) ? . . .
C(69) C(68) H(49) 117.2(16) ? . . .
C(68) C(69) H(50) 116.8(15) ? . . .
C(70) C(69) H(50) 123.3(14) ? . . .
C(69) C(70) H(51) 124.4(19) ? . . .
C(71) C(70) H(51) 116.8(19) ? . . .
C(70) C(71) H(52) 121.0(18) ? . . .
C(72) C(71) H(52) 118.8(18) ? . . .
C(67) C(72) H(53) 124.6(17) ? . . .
C(71) C(72) H(53) 112.0(16) ? . . .
C(73) C(74) H(54) 121.3(15) ? . . .
C(75) C(74) H(54) 116.0(15) ? . . .
C(74) C(75) H(55) 115(2) ? . . .
C(76) C(75) H(55) 124(2) ? . . .
C(75) C(76) H(56) 119.5(18) ? . . .
C(77) C(76) H(56) 121.3(18) ? . . .
C(76) C(77) H(57) 125.7(18) ? . . .
C(78) C(77) H(57) 114.6(18) ? . . .
C(73) C(78) H(58) 121.6(17) ? . . .
C(77) C(78) H(58) 114.9(17) ? . . .

loop_
_geom_bond_atom_site_label_1
_geom_bond_atom_site_label_2
_geom_bond_distance
_geom_bond_publ_flag
_geom_bond_site_symmetry_1
_geom_bond_site_symmetry_2
Rh(1) N(1) 2.397(2) ? . .
Rh(1) N(1) 2.397(2) ? . 66602
Rh(1) N(2) 2.100(2) ? . .
Rh(1) N(2) 2.100(2) ? . 66602
Rh(1) N(3) 2.088(2) ? . .
Rh(1) N(3) 2.088(2) ? . 66602
Rh(2) N(4) 2.097(2) ? . .
Rh(2) N(4) 2.097(2) ? . 57702
Rh(2) N(5) 2.257(2) ? . .
Rh(2) N(5) 2.257(2) ? . 57702
Rh(2) N(6) 2.211(2) ? . .
Rh(2) N(6) 2.211(2) ? . 57702
S(1) C(5) 1.773(3) ? . .
S(1) C(6) 1.770(3) ? . .
S(2) C(10) 1.759(3) ? . .
S(2) C(11) 1.771(3) ? . .
S(3) C(1) 1.766(3) ? . .
S(3) C(15) 1.784(3) ? . .
S(4) C(20) 1.776(3) ? . .
S(4) C(21) 1.755(3) ? . .
S(5) C(25) 1.768(3) ? . .
S(5) C(26) 1.773(4) ? . .
S(6) C(16) 1.757(3) ? . .
S(6) C(30) 1.756(3) ? . .
N(1) C(1) 1.339(4) ? . .
N(1) C(5) 1.340(4) ? . .
N(2) C(6) 1.355(4) ? . .
N(2) C(10) 1.347(4) ? . .
N(3) C(11) 1.350(4) ? . .
N(3) C(15) 1.353(4) ? . .
N(4) C(16) 1.340(4) ? . .
N(4) C(20) 1.349(4) ? . .
N(5) C(21) 1.348(4) ? . .
N(5) C(25) 1.342(4) ? . .
N(6) C(26) 1.348(4) ? . .
N(6) C(30) 1.333(4) ? . .
C(1) C(2) 1.393(5) ? . .
C(2) C(3) 1.373(6) ? . .
C(3) C(4) 1.371(6) ? . .
C(4) C(5) 1.393(5) ? . .
C(6) C(7) 1.380(4) ? . .
C(7) C(8) 1.378(6) ? . .
C(8) C(9) 1.376(6) ? . .
C(9) C(10) 1.389(4) ? . .
C(11) C(12) 1.381(5) ? . .
C(12) C(13) 1.372(5) ? . .
C(13) C(14) 1.377(5) ? . .
C(14) C(15) 1.383(5) ? . .
C(16) C(17) 1.402(4) ? . .
C(17) C(18) 1.369(5) ? . .
C(18) C(19) 1.381(6) ? . .
C(19) C(20) 1.387(5) ? . .
C(21) C(22) 1.398(5) ? . .
C(22) C(23) 1.354(6) ? . .
C(23) C(24) 1.380(6) ? . .
C(24) C(25) 1.380(5) ? . .
C(26) C(27) 1.382(5) ? . .
C(27) C(28) 1.383(6) ? . .
C(28) C(29) 1.392(6) ? . .
C(29) C(30) 1.391(5) ? . .
C(31) C(32) 1.406(4) ? . .
C(31) C(36) 1.390(5) ? . .
C(31) B(1) 1.651(4) ? . .
C(32) C(33) 1.381(4) ? . .
C(33) C(34) 1.383(5) ? . .
C(34) C(35) 1.382(5) ? . .
C(35) C(36) 1.390(5) ? . .
C(37) C(38) 1.396(4) ? . .
C(37) C(42) 1.400(4) ? . .
C(37) B(1) 1.644(5) ? . .
C(38) C(39) 1.392(5) ? . .
C(39) C(40) 1.361(6) ? . .
C(40) C(41) 1.377(6) ? . .
C(41) C(42) 1.391(6) ? . .
C(43) C(44) 1.390(4) ? . .
C(43) C(48) 1.388(4) ? . .
C(43) B(1) 1.663(5) ? . .
C(44) C(45) 1.376(6) ? . .
C(45) C(46) 1.376(5) ? . .
C(46) C(47) 1.366(6) ? . .
C(47) C(48) 1.397(5) ? . .
C(49) C(50) 1.382(4) ? . .
C(49) C(54) 1.404(4) ? . .
C(49) B(1) 1.650(4) ? . .
C(50) C(51) 1.401(4) ? . .
C(51) C(52) 1.384(5) ? . .
C(52) C(53) 1.375(5) ? . .
C(53) C(54) 1.384(4) ? . .
C(55) C(56) 1.394(4) ? . .
C(55) C(60) 1.409(5) ? . .
C(55) B(2) 1.644(5) ? . .
C(56) C(57) 1.383(5) ? . .
C(57) C(58) 1.382(5) ? . .
C(58) C(59) 1.370(5) ? . .
C(59) C(60) 1.379(5) ? . .
C(61) C(62) 1.406(5) ? . .
C(61) C(66) 1.390(5) ? . .
C(61) B(2) 1.650(5) ? . .
C(62) C(63) 1.379(5) ? . .
C(63) C(64) 1.374(6) ? . .
C(64) C(65) 1.369(6) ? . .
C(65) C(66) 1.396(5) ? . .
C(67) C(68) 1.385(4) ? . .
C(67) C(72) 1.393(4) ? . .
C(67) B(2) 1.647(4) ? . .
C(68) C(69) 1.399(4) ? . .
C(69) C(70) 1.368(5) ? . .
C(70) C(71) 1.381(5) ? . .
C(71) C(72) 1.390(4) ? . .
C(73) C(74) 1.402(5) ? . .
C(73) C(78) 1.399(4) ? . .
C(73) B(2) 1.636(4) ? . .
C(74) C(75) 1.393(5) ? . .
C(75) C(76) 1.365(6) ? . .
C(76) C(77) 1.378(6) ? . .
C(77) C(78) 1.400(5) ? . .
C(2) H(1) 0.93(3) ? . .
C(3) H(2) 0.91(3) ? . .
C(4) H(3) 0.89(3) ? . .
C(7) H(4) 0.97(3) ? . .
C(8) H(5) 0.89(3) ? . .
C(9) H(6) 0.92(3) ? . .
C(12) H(7) 0.93(3) ? . .
C(13) H(8) 0.90(3) ? . .
C(14) H(9) 0.93(3) ? . .
C(17) H(10) 0.94(3) ? . .
C(18) H(11) 0.99(3) ? . .
C(19) H(12) 0.94(3) ? . .
C(22) H(13) 0.87(3) ? . .
C(23) H(14) 0.95(3) ? . .
C(24) H(15) 0.89(3) ? . .
C(27) H(16) 0.95(3) ? . .
C(28) H(17) 0.89(3) ? . .
C(29) H(18) 0.87(3) ? . .
C(32) H(19) 1.00(2) ? . .
C(33) H(20) 0.93(3) ? . .
C(34) H(21) 0.95(2) ? . .
C(35) H(22) 0.94(3) ? . .
C(36) H(23) 0.90(3) ? . .
C(38) H(24) 0.96(2) ? . .
C(39) H(25) 0.94(2) ? . .
C(40) H(26) 1.02(3) ? . .
C(41) H(27) 0.94(3) ? . .
C(42) H(28) 0.92(3) ? . .
C(44) H(29) 0.82(2) ? . .
C(45) H(30) 0.88(3) ? . .
C(46) H(31) 0.92(3) ? . .
C(47) H(32) 0.95(3) ? . .
C(48) H(33) 0.96(2) ? . .
C(50) H(34) 0.91(2) ? . .
C(51) H(35) 1.04(3) ? . .
C(52) H(36) 0.90(2) ? . .
C(53) H(37) 0.94(2) ? . .
C(54) H(38) 0.93(2) ? . .
C(56) H(39) 0.86(3) ? . .
C(57) H(40) 0.95(3) ? . .
C(58) H(41) 1.00(3) ? . .
C(59) H(42) 0.94(2) ? . .
C(60) H(43) 0.97(2) ? . .
C(62) H(44) 1.03(3) ? . .
C(63) H(45) 0.87(3) ? . .
C(64) H(46) 0.96(3) ? . .
C(65) H(47) 0.99(3) ? . .
C(66) H(48) 0.90(3) ? . .
C(68) H(49) 0.88(2) ? . .
C(69) H(50) 1.00(2) ? . .
C(70) H(51) 0.95(2) ? . .
C(71) H(52) 0.94(3) ? . .
C(72) H(53) 1.01(3) ? . .
C(74) H(54) 0.98(2) ? . .
C(75) H(55) 0.94(3) ? . .
C(76) H(56) 0.97(2) ? . .
C(77) H(57) 1.04(3) ? . .
C(78) H(58) 1.01(3) ? . .

loop_
_geom_contact_atom_site_label_1
_geom_contact_atom_site_label_2
_geom_contact_distance
_geom_contact_publ_flag
_geom_contact_site_symmetry_1
_geom_contact_site_symmetry_2
S(2) C(72) 3.535(3) ? . 65501
S(5) C(50) 3.573(3) ? . 45501
S(6) C(50) 3.470(3) ? . .
S(6) C(51) 3.395(3) ? . .
S(6) C(52) 3.429(3) ? . .
S(6) C(53) 3.485(4) ? . .
S(6) C(54) 3.564(4) ? . .
N(4) C(57) 3.387(4) ? . .
C(4) C(36) 3.509(4) ? . .
C(4) C(40) 3.449(6) ? . 67602
C(8) C(45) 3.568(6) ? . .
C(8) C(58) 3.562(5) ? . 65501
C(12) C(65) 3.426(5) ? . 65501
C(14) C(68) 3.525(5) ? . .
C(14) C(69) 3.457(5) ? . .
C(14) C(70) 3.562(5) ? . .
C(16) C(57) 3.489(4) ? . .
C(16) C(58) 3.520(4) ? . .
C(17) C(58) 3.484(4) ? . .
C(19) C(56) 3.425(4) ? . .
C(19) C(74) 3.572(5) ? . .
C(19) C(75) 3.559(5) ? . .
C(20) C(56) 3.442(4) ? . .
C(20) C(57) 3.366(4) ? . .
C(21) C(56) 3.515(4) ? . .
C(21) C(57) 3.596(5) ? . .
C(22) C(56) 3.581(6) ? . .
C(23) C(52) 3.560(5) ? . 57702
C(24) C(45) 3.586(5) ? . 45501
C(27) C(63) 3.582(5) ? . 56501
C(28) C(62) 3.576(5) ? . 56501
C(34) C(69) 3.523(4) ? . 56501
C(34) C(70) 3.555(5) ? . 56501
C(36) C(4) 3.509(4) ? . .
C(40) C(4) 3.449(6) ? . 67602
C(45) C(8) 3.568(6) ? . .
C(45) C(24) 3.586(5) ? . 65501
C(50) S(5) 3.573(3) ? . 65501
C(50) S(6) 3.470(3) ? . .
C(51) S(6) 3.395(3) ? . .
C(52) S(6) 3.429(3) ? . .
C(52) C(23) 3.560(5) ? . 57702
C(53) S(6) 3.485(4) ? . .
C(54) S(6) 3.564(4) ? . .
C(56) C(19) 3.425(4) ? . .
C(56) C(20) 3.442(4) ? . .
C(56) C(21) 3.515(4) ? . .
C(56) C(22) 3.581(6) ? . .
C(57) N(4) 3.387(4) ? . .
C(57) C(16) 3.489(4) ? . .
C(57) C(20) 3.366(4) ? . .
C(57) C(21) 3.596(5) ? . .
C(58) C(8) 3.562(5) ? . 45501
C(58) C(16) 3.520(4) ? . .
C(58) C(17) 3.484(4) ? . .
C(62) C(28) 3.576(5) ? . 54501
C(63) C(27) 3.582(5) ? . 54501
C(65) C(12) 3.426(5) ? . 45501
C(68) C(14) 3.525(5) ? . .
C(69) C(14) 3.457(5) ? . .
C(69) C(34) 3.523(4) ? . 54501
C(70) C(14) 3.562(5) ? . .
C(70) C(34) 3.555(5) ? . 54501
C(72) S(2) 3.535(3) ? . 45501
C(74) C(19) 3.572(5) ? . .
C(75) C(19) 3.559(5) ? . .

loop_
_geom_torsion_atom_site_label_1
_geom_torsion_atom_site_label_2
_geom_torsion_atom_site_label_3
_geom_torsion_atom_site_label_4
_geom_torsion
_geom_torsion_publ_flag
_geom_torsion_site_symmetry_1
_geom_torsion_site_symmetry_2
_geom_torsion_site_symmetry_3
_geom_torsion_site_symmetry_4
N(1) Rh(1) N(2) C(6) -51.3(2) ? . . . .
N(1) Rh(1) N(2) C(10) 134.1(2) ? . . . .
N(2) Rh(1) N(1) C(1) -133.2(2) ? . . . .
N(2) Rh(1) N(1) C(5) 45.2(2) ? . . . .
N(1) Rh(1) N(2) C(6) -128.7(2) ? . . 66602 66602
N(1) Rh(1) N(2) C(10) 45.9(2) ? . . 66602 66602
N(2) Rh(1) N(1) C(1) 46.8(2) ? 66602 . . .
N(2) Rh(1) N(1) C(5) -134.8(2) ? 66602 . . .
N(1) Rh(1) N(3) C(11) -135.9(2) ? . . . .
N(1) Rh(1) N(3) C(15) 52.4(2) ? . . . .
N(3) Rh(1) N(1) C(1) -44.7(2) ? . . . .
N(3) Rh(1) N(1) C(5) 133.6(2) ? . . . .
N(1) Rh(1) N(3) C(11) -44.1(2) ? . . 66602 66602
N(1) Rh(1) N(3) C(15) 127.6(2) ? . . 66602 66602
N(3) Rh(1) N(1) C(1) 135.3(2) ? 66602 . . .
N(3) Rh(1) N(1) C(5) -46.4(2) ? 66602 . . .
N(1) Rh(1) N(2) C(6) 128.7(2) ? 66602 . . .
N(1) Rh(1) N(2) C(10) -45.9(2) ? 66602 . . .
N(2) Rh(1) N(1) C(1) -46.8(2) ? . . 66602 66602
N(2) Rh(1) N(1) C(5) 134.8(2) ? . . 66602 66602
N(1) Rh(1) N(2) C(6) 51.3(2) ? 66602 . 66602 66602
N(1) Rh(1) N(2) C(10) -134.1(2) ? 66602 . 66602 66602
N(2) Rh(1) N(1) C(1) 133.2(2) ? 66602 . 66602 66602
N(2) Rh(1) N(1) C(5) -45.2(2) ? 66602 . 66602 66602
N(1) Rh(1) N(3) C(11) 44.1(2) ? 66602 . . .
N(1) Rh(1) N(3) C(15) -127.6(2) ? 66602 . . .
N(3) Rh(1) N(1) C(1) -135.3(2) ? . . 66602 66602
N(3) Rh(1) N(1) C(5) 46.4(2) ? . . 66602 66602
N(1) Rh(1) N(3) C(11) 135.9(2) ? 66602 . 66602 66602
N(1) Rh(1) N(3) C(15) -52.4(2) ? 66602 . 66602 66602
N(3) Rh(1) N(1) C(1) 44.7(2) ? 66602 . 66602 66602
N(3) Rh(1) N(1) C(5) -133.6(2) ? 66602 . 66602 66602
N(2) Rh(1) N(3) C(11) -54.5(2) ? . . . .
N(2) Rh(1) N(3) C(15) 133.8(2) ? . . . .
N(3) Rh(1) N(2) C(6) -132.7(2) ? . . . .
N(3) Rh(1) N(2) C(10) 52.7(2) ? . . . .
N(2) Rh(1) N(3) C(11) -125.5(2) ? . . 66602 66602
N(2) Rh(1) N(3) C(15) 46.2(2) ? . . 66602 66602
N(3) Rh(1) N(2) C(6) 47.3(2) ? 66602 . . .
N(3) Rh(1) N(2) C(10) -127.3(2) ? 66602 . . .
N(2) Rh(1) N(3) C(11) 125.5(2) ? 66602 . . .
N(2) Rh(1) N(3) C(15) -46.2(2) ? 66602 . . .
N(3) Rh(1) N(2) C(6) -47.3(2) ? . . 66602 66602
N(3) Rh(1) N(2) C(10) 127.3(2) ? . . 66602 66602
N(2) Rh(1) N(3) C(11) 54.5(2) ? 66602 . 66602 66602
N(2) Rh(1) N(3) C(15) -133.8(2) ? 66602 . 66602 66602
N(3) Rh(1) N(2) C(6) 132.7(2) ? 66602 . 66602 66602
N(3) Rh(1) N(2) C(10) -52.7(2) ? 66602 . 66602 66602
N(4) Rh(2) N(5) C(21) 48.3(2) ? . . . .
N(4) Rh(2) N(5) C(25) -131.1(2) ? . . . .
N(5) Rh(2) N(4) C(16) 132.0(2) ? . . . .
N(5) Rh(2) N(4) C(20) -50.3(2) ? . . . .
N(4) Rh(2) N(5) C(21) 131.7(2) ? . . 57702 57702
N(4) Rh(2) N(5) C(25) -48.9(2) ? . . 57702 57702
N(5) Rh(2) N(4) C(16) -48.0(2) ? 57702 . . .
N(5) Rh(2) N(4) C(20) 129.7(2) ? 57702 . . .
N(4) Rh(2) N(6) C(26) 138.3(2) ? . . . .
N(4) Rh(2) N(6) C(30) -53.8(2) ? . . . .
N(6) Rh(2) N(4) C(16) 49.8(2) ? . . . .
N(6) Rh(2) N(4) C(20) -132.5(2) ? . . . .
N(4) Rh(2) N(6) C(26) 41.7(2) ? . . 57702 57702
N(4) Rh(2) N(6) C(30) -126.2(2) ? . . 57702 57702
N(6) Rh(2) N(4) C(16) -130.2(2) ? 57702 . . .
N(6) Rh(2) N(4) C(20) 47.5(2) ? 57702 . . .
N(4) Rh(2) N(5) C(21) -131.7(2) ? 57702 . . .
N(4) Rh(2) N(5) C(25) 48.9(2) ? 57702 . . .
N(5) Rh(2) N(4) C(16) 48.0(2) ? . . 57702 57702
N(5) Rh(2) N(4) C(20) -129.7(2) ? . . 57702 57702
N(4) Rh(2) N(5) C(21) -48.3(2) ? 57702 . 57702 57702
N(4) Rh(2) N(5) C(25) 131.1(2) ? 57702 . 57702 57702
N(5) Rh(2) N(4) C(16) -132.0(2) ? 57702 . 57702 57702
N(5) Rh(2) N(4) C(20) 50.3(2) ? 57702 . 57702 57702
N(4) Rh(2) N(6) C(26) -41.7(2) ? 57702 . . .
N(4) Rh(2) N(6) C(30) 126.2(2) ? 57702 . . .
N(6) Rh(2) N(4) C(16) 130.2(2) ? . . 57702 57702
N(6) Rh(2) N(4) C(20) -47.5(2) ? . . 57702 57702
N(4) Rh(2) N(6) C(26) -138.3(2) ? 57702 . 57702 57702
N(4) Rh(2) N(6) C(30) 53.8(2) ? 57702 . 57702 57702
N(6) Rh(2) N(4) C(16) -49.8(2) ? 57702 . 57702 57702
N(6) Rh(2) N(4) C(20) 132.5(2) ? 57702 . 57702 57702
N(5) Rh(2) N(6) C(26) 53.5(2) ? . . . .
N(5) Rh(2) N(6) C(30) -138.6(2) ? . . . .
N(6) Rh(2) N(5) C(21) 133.7(2) ? . . . .
N(6) Rh(2) N(5) C(25) -45.7(2) ? . . . .
N(5) Rh(2) N(6) C(26) 126.5(2) ? . . 57702 57702
N(5) Rh(2) N(6) C(30) -41.4(2) ? . . 57702 57702
N(6) Rh(2) N(5) C(21) -46.3(2) ? 57702 . . .
N(6) Rh(2) N(5) C(25) 134.3(2) ? 57702 . . .
N(5) Rh(2) N(6) C(26) -126.5(2) ? 57702 . . .
N(5) Rh(2) N(6) C(30) 41.4(2) ? 57702 . . .
N(6) Rh(2) N(5) C(21) 46.3(2) ? . . 57702 57702
N(6) Rh(2) N(5) C(25) -134.3(2) ? . . 57702 57702
N(5) Rh(2) N(6) C(26) -53.5(2) ? 57702 . 57702 57702
N(5) Rh(2) N(6) C(30) 138.6(2) ? 57702 . 57702 57702
N(6) Rh(2) N(5) C(21) -133.7(2) ? 57702 . 57702 57702
N(6) Rh(2) N(5) C(25) 45.7(2) ? 57702 . 57702 57702
C(5) S(1) C(6) N(2) 53.7(3) ? . . . .
C(5) S(1) C(6) C(7) -128.4(2) ? . . . .
C(6) S(1) C(5) N(1) -56.2(2) ? . . . .
C(6) S(1) C(5) C(4) 127.0(2) ? . . . .
C(10) S(2) C(11) N(3) 45.7(2) ? . . . .
C(10) S(2) C(11) C(12) -139.3(2) ? . . . .
C(11) S(2) C(10) N(2) -47.7(3) ? . . . .
C(11) S(2) C(10) C(9) 136.7(2) ? . . . .
C(1) S(3) C(15) N(3) -52.0(2) ? . . . .
C(1) S(3) C(15) C(14) 131.2(2) ? . . . .
C(15) S(3) C(1) N(1) 55.9(2) ? . . . .
C(15) S(3) C(1) C(2) -128.1(2) ? . . . .
C(20) S(4) C(21) N(5) -52.0(3) ? . . . .
C(20) S(4) C(21) C(22) 130.9(3) ? . . . .
C(21) S(4) C(20) N(4) 51.8(2) ? . . . .
C(21) S(4) C(20) C(19) -129.7(2) ? . . . .
C(25) S(5) C(26) N(6) -48.3(2) ? . . . .
C(25) S(5) C(26) C(27) 135.2(2) ? . . . .
C(26) S(5) C(25) N(5) 55.8(3) ? . . . .
C(26) S(5) C(25) C(24) -129.6(2) ? . . . .
C(16) S(6) C(30) N(6) 44.7(2) ? . . . .
C(16) S(6) C(30) C(29) -140.3(2) ? . . . .
C(30) S(6) C(16) N(4) -50.4(2) ? . . . .
C(30) S(6) C(16) C(17) 132.9(2) ? . . . .
Rh(1) N(1) C(1) S(3) -3.6(3) ? . . . .
Rh(1) N(1) C(1) C(2) -179.4(2) ? . . . .
Rh(1) N(1) C(5) S(1) 3.4(3) ? . . . .
Rh(1) N(1) C(5) C(4) 180.0(2) ? . . . .
C(1) N(1) C(5) S(1) -178.2(2) ? . . . .
C(1) N(1) C(5) C(4) -1.6(4) ? . . . .
C(5) N(1) C(1) S(3) 178.0(2) ? . . . .
C(5) N(1) C(1) C(2) 2.2(4) ? . . . .
Rh(1) N(2) C(6) S(1) 9.9(3) ? . . . .
Rh(1) N(2) C(6) C(7) -167.8(2) ? . . . .
Rh(1) N(2) C(10) S(2) -7.1(3) ? . . . .
Rh(1) N(2) C(10) C(9) 168.2(2) ? . . . .
C(6) N(2) C(10) S(2) 178.0(2) ? . . . .
C(6) N(2) C(10) C(9) -6.7(4) ? . . . .
C(10) N(2) C(6) S(1) -175.4(2) ? . . . .
C(10) N(2) C(6) C(7) 6.8(4) ? . . . .
Rh(1) N(3) C(11) S(2) 10.7(3) ? . . . .
Rh(1) N(3) C(11) C(12) -163.9(2) ? . . . .
Rh(1) N(3) C(15) S(3) -12.0(3) ? . . . .
Rh(1) N(3) C(15) C(14) 164.5(2) ? . . . .
C(11) N(3) C(15) S(3) 176.1(2) ? . . . .
C(11) N(3) C(15) C(14) -7.4(4) ? . . . .
C(15) N(3) C(11) S(2) -176.8(2) ? . . . .
C(15) N(3) C(11) C(12) 8.6(4) ? . . . .
Rh(2) N(4) C(16) S(6) -4.8(3) ? . . . .
Rh(2) N(4) C(16) C(17) 171.7(2) ? . . . .
Rh(2) N(4) C(20) S(4) 7.2(3) ? . . . .
Rh(2) N(4) C(20) C(19) -171.2(2) ? . . . .
C(16) N(4) C(20) S(4) -175.1(2) ? . . . .
C(16) N(4) C(20) C(19) 6.5(4) ? . . . .
C(20) N(4) C(16) S(6) 177.4(2) ? . . . .
C(20) N(4) C(16) C(17) -6.1(4) ? . . . .
Rh(2) N(5) C(21) S(4) -1.9(3) ? . . . .
Rh(2) N(5) C(21) C(22) 175.0(2) ? . . . .
Rh(2) N(5) C(25) S(5) -1.4(3) ? . . . .
Rh(2) N(5) C(25) C(24) -175.5(2) ? . . . .
C(21) N(5) C(25) S(5) 179.2(2) ? . . . .
C(21) N(5) C(25) C(24) 5.0(5) ? . . . .
C(25) N(5) C(21) S(4) 177.5(2) ? . . . .
C(25) N(5) C(21) C(22) -5.5(5) ? . . . .
Rh(2) N(6) C(26) S(5) -12.8(3) ? . . . .
Rh(2) N(6) C(26) C(27) 163.4(2) ? . . . .
Rh(2) N(6) C(30) S(6) 11.2(3) ? . . . .
Rh(2) N(6) C(30) C(29) -163.4(2) ? . . . .
C(26) N(6) C(30) S(6) 179.7(2) ? . . . .
C(26) N(6) C(30) C(29) 5.1(4) ? . . . .
C(30) N(6) C(26) S(5) 179.1(2) ? . . . .
C(30) N(6) C(26) C(27) -4.7(4) ? . . . .
S(3) C(1) C(2) C(3) -176.4(2) ? . . . .
N(1) C(1) C(2) C(3) -0.5(5) ? . . . .
C(1) C(2) C(3) C(4) -1.7(5) ? . . . .
C(2) C(3) C(4) C(5) 2.2(5) ? . . . .
C(3) C(4) C(5) S(1) 176.1(2) ? . . . .
C(3) C(4) C(5) N(1) -0.5(5) ? . . . .
S(1) C(6) C(7) C(8) -179.2(3) ? . . . .
N(2) C(6) C(7) C(8) -1.3(5) ? . . . .
C(6) C(7) C(8) C(9) -4.6(6) ? . . . .
C(7) C(8) C(9) C(10) 4.7(6) ? . . . .
C(8) C(9) C(10) S(2) 176.6(3) ? . . . .
C(8) C(9) C(10) N(2) 1.1(5) ? . . . .
S(2) C(11) C(12) C(13) -178.2(2) ? . . . .
N(3) C(11) C(12) C(13) -3.3(5) ? . . . .
C(11) C(12) C(13) C(14) -3.7(5) ? . . . .
C(12) C(13) C(14) C(15) 4.8(5) ? . . . .
C(13) C(14) C(15) S(3) 177.6(2) ? . . . .
C(13) C(14) C(15) N(3) 1.0(5) ? . . . .
S(6) C(16) C(17) C(18) 178.2(2) ? . . . .
N(4) C(16) C(17) C(18) 1.4(4) ? . . . .
C(16) C(17) C(18) C(19) 3.1(5) ? . . . .
C(17) C(18) C(19) C(20) -2.7(5) ? . . . .
C(18) C(19) C(20) S(4) 179.3(2) ? . . . .
C(18) C(19) C(20) N(4) -2.2(5) ? . . . .
S(4) C(21) C(22) C(23) 179.3(3) ? . . . .
N(5) C(21) C(22) C(23) 2.3(6) ? . . . .
C(21) C(22) C(23) C(24) 1.8(6) ? . . . .
C(22) C(23) C(24) C(25) -2.4(6) ? . . . .
C(23) C(24) C(25) S(5) -175.5(3) ? . . . .
C(23) C(24) C(25) N(5) -1.1(5) ? . . . .
S(5) C(26) C(27) C(28) 176.7(2) ? . . . .
N(6) C(26) C(27) C(28) 0.4(5) ? . . . .
C(26) C(27) C(28) C(29) 3.6(5) ? . . . .
C(27) C(28) C(29) C(30) -3.2(5) ? . . . .
C(28) C(29) C(30) S(6) -176.2(2) ? . . . .
C(28) C(29) C(30) N(6) -1.3(5) ? . . . .
C(32) C(31) C(36) C(35) -1.0(4) ? . . . .
C(36) C(31) C(32) C(33) 1.1(4) ? . . . .
C(32) C(31) B(1) C(37) -173.3(2) ? . . . .
C(32) C(31) B(1) C(43) 67.2(3) ? . . . .
C(32) C(31) B(1) C(49) -54.8(3) ? . . . .
B(1) C(31) C(32) C(33) 179.2(2) ? . . . .
C(36) C(31) B(1) C(37) 4.6(4) ? . . . .
C(36) C(31) B(1) C(43) -114.9(3) ? . . . .
C(36) C(31) B(1) C(49) 123.1(3) ? . . . .
B(1) C(31) C(36) C(35) -179.0(3) ? . . . .
C(31) C(32) C(33) C(34) -1.0(5) ? . . . .
C(32) C(33) C(34) C(35) 0.6(5) ? . . . .
C(33) C(34) C(35) C(36) -0.4(5) ? . . . .
C(34) C(35) C(36) C(31) 0.7(5) ? . . . .
C(38) C(37) C(42) C(41) 1.2(5) ? . . . .
C(42) C(37) C(38) C(39) -1.6(5) ? . . . .
C(38) C(37) B(1) C(31) 111.3(3) ? . . . .
C(38) C(37) B(1) C(43) -126.2(3) ? . . . .
C(38) C(37) B(1) C(49) -7.0(4) ? . . . .
B(1) C(37) C(38) C(39) 177.9(3) ? . . . .
C(42) C(37) B(1) C(31) -69.2(4) ? . . . .
C(42) C(37) B(1) C(43) 53.3(3) ? . . . .
C(42) C(37) B(1) C(49) 172.5(3) ? . . . .
B(1) C(37) C(42) C(41) -178.4(3) ? . . . .
C(37) C(38) C(39) C(40) 1.0(6) ? . . . .
C(38) C(39) C(40) C(41) 0.2(6) ? . . . .
C(39) C(40) C(41) C(42) -0.7(7) ? . . . .
C(40) C(41) C(42) C(37) -0.0(5) ? . . . .
C(44) C(43) C(48) C(47) -0.2(4) ? . . . .
C(48) C(43) C(44) C(45) 0.4(5) ? . . . .
C(44) C(43) B(1) C(31) 161.9(3) ? . . . .
C(44) C(43) B(1) C(37) 39.9(3) ? . . . .
C(44) C(43) B(1) C(49) -77.7(3) ? . . . .
B(1) C(43) C(44) C(45) 178.5(3) ? . . . .
C(48) C(43) B(1) C(31) -20.2(4) ? . . . .
C(48) C(43) B(1) C(37) -142.2(3) ? . . . .
C(48) C(43) B(1) C(49) 100.2(3) ? . . . .
B(1) C(43) C(48) C(47) -178.3(3) ? . . . .
C(43) C(44) C(45) C(46) -1.0(6) ? . . . .
C(44) C(45) C(46) C(47) 1.5(6) ? . . . .
C(45) C(46) C(47) C(48) -1.3(6) ? . . . .
C(46) C(47) C(48) C(43) 0.7(6) ? . . . .
C(50) C(49) C(54) C(53) 2.2(5) ? . . . .
C(54) C(49) C(50) C(51) -2.5(5) ? . . . .
C(50) C(49) B(1) C(31) 147.4(3) ? . . . .
C(50) C(49) B(1) C(37) -92.2(3) ? . . . .
C(50) C(49) B(1) C(43) 24.7(4) ? . . . .
B(1) C(49) C(50) C(51) 171.8(3) ? . . . .
C(54) C(49) B(1) C(31) -38.6(4) ? . . . .
C(54) C(49) B(1) C(37) 81.8(3) ? . . . .
C(54) C(49) B(1) C(43) -161.3(2) ? . . . .
B(1) C(49) C(54) C(53) -172.3(3) ? . . . .
C(49) C(50) C(51) C(52) 0.6(5) ? . . . .
C(50) C(51) C(52) C(53) 1.6(5) ? . . . .
C(51) C(52) C(53) C(54) -1.9(5) ? . . . .
C(52) C(53) C(54) C(49) -0.1(4) ? . . . .
C(56) C(55) C(60) C(59) -1.1(4) ? . . . .
C(60) C(55) C(56) C(57) 3.0(4) ? . . . .
C(56) C(55) B(2) C(61) 39.3(3) ? . . . .
C(56) C(55) B(2) C(67) 156.0(2) ? . . . .
C(56) C(55) B(2) C(73) -83.6(3) ? . . . .
B(2) C(55) C(56) C(57) 177.8(3) ? . . . .
C(60) C(55) B(2) C(61) -146.5(2) ? . . . .
C(60) C(55) B(2) C(67) -29.8(4) ? . . . .
C(60) C(55) B(2) C(73) 90.6(3) ? . . . .
B(2) C(55) C(60) C(59) -175.8(3) ? . . . .
C(55) C(56) C(57) C(58) -3.1(5) ? . . . .
C(56) C(57) C(58) C(59) 1.1(5) ? . . . .
C(57) C(58) C(59) C(60) 0.7(5) ? . . . .
C(58) C(59) C(60) C(55) -0.6(5) ? . . . .
C(62) C(61) C(66) C(65) 2.2(4) ? . . . .
C(66) C(61) C(62) C(63) -1.3(4) ? . . . .
C(62) C(61) B(2) C(55) -165.8(2) ? . . . .
C(62) C(61) B(2) C(67) 73.0(3) ? . . . .
C(62) C(61) B(2) C(73) -47.3(3) ? . . . .
B(2) C(61) C(62) C(63) -177.8(3) ? . . . .
C(66) C(61) B(2) C(55) 18.0(4) ? . . . .
C(66) C(61) B(2) C(67) -103.1(3) ? . . . .
C(66) C(61) B(2) C(73) 136.6(3) ? . . . .
B(2) C(61) C(66) C(65) 178.5(3) ? . . . .
C(61) C(62) C(63) C(64) -0.2(4) ? . . . .
C(62) C(63) C(64) C(65) 0.8(5) ? . . . .
C(63) C(64) C(65) C(66) 0.1(4) ? . . . .
C(64) C(65) C(66) C(61) -1.7(5) ? . . . .
C(68) C(67) C(72) C(71) -0.5(4) ? . . . .
C(72) C(67) C(68) C(69) 1.0(5) ? . . . .
C(68) C(67) B(2) C(55) 149.3(3) ? . . . .
C(68) C(67) B(2) C(61) -89.1(3) ? . . . .
C(68) C(67) B(2) C(73) 32.4(4) ? . . . .
B(2) C(67) C(68) C(69) 174.8(3) ? . . . .
C(72) C(67) B(2) C(55) -37.2(4) ? . . . .
C(72) C(67) B(2) C(61) 84.4(3) ? . . . .
C(72) C(67) B(2) C(73) -154.1(3) ? . . . .
B(2) C(67) C(72) C(71) -174.6(3) ? . . . .
C(67) C(68) C(69) C(70) -0.4(5) ? . . . .
C(68) C(69) C(70) C(71) -0.5(5) ? . . . .
C(69) C(70) C(71) C(72) 0.9(5) ? . . . .
C(70) C(71) C(72) C(67) -0.4(5) ? . . . .
C(74) C(73) C(78) C(77) 1.4(4) ? . . . .
C(78) C(73) C(74) C(75) -0.3(4) ? . . . .
C(74) C(73) B(2) C(55) 103.9(3) ? . . . .
C(74) C(73) B(2) C(61) -18.9(4) ? . . . .
C(74) C(73) B(2) C(67) -135.2(3) ? . . . .
B(2) C(73) C(74) C(75) -173.3(3) ? . . . .
C(78) C(73) B(2) C(55) -68.7(3) ? . . . .
C(78) C(73) B(2) C(61) 168.5(2) ? . . . .
C(78) C(73) B(2) C(67) 52.2(4) ? . . . .
B(2) C(73) C(78) C(77) 174.8(3) ? . . . .
C(73) C(74) C(75) C(76) -0.6(5) ? . . . .
C(74) C(75) C(76) C(77) 0.3(5) ? . . . .
C(75) C(76) C(77) C(78) 0.7(5) ? . . . .
C(76) C(77) C(78) C(73) -1.7(5) ? . . . .
